data_4516955
loop_
_publ_author_name
'Zuo, Youpeng'
'He, Xinwei'
'Ning, Yi'
'Wu, Yuhao'
'Shang, Yongjia'

_publ_section_title
;
 Rh(III)-Catalyzed C-H Activation/Intramolecular Cyclization: Access to
 <i>N</i>-Acyl-2,3-dihydro-1<i>H</i>-carbazol-4(9<i>H</i>)-ones from
 Cyclic 2-Diazo-1,3-diketones and <i>N</i>-Arylamides.
;
_journal_issue 11
_journal_name_full 'ACS omega'
_journal_page_first 8507
_journal_page_last 8516
_journal_paper_doi 10.1021/acsomega.7b01637
_journal_volume 2
_journal_year 2017
_chemical_formula_sum 'C16 H17 N O2'
_chemical_formula_weight 255.31
_space_group_IT_number 2
_space_group_name_Hall '-P 1'
_space_group_name_H-M_alt 'P -1'
_symmetry_cell_setting triclinic
_symmetry_space_group_name_H-M 'P -1'
_atom_sites_solution_hydrogens geom
_atom_sites_solution_primary direct
_atom_sites_solution_secondary difmap
_audit_creation_method SHELXL-97
_cell_angle_alpha 107.7740(10)
_cell_angle_beta 104.803(2)
_cell_angle_gamma 106.592(2)
_cell_formula_units_Z 2
_cell_length_a 8.0644(9)
_cell_length_b 9.4449(11)
_cell_length_c 10.2338(12)
_cell_measurement_reflns_used 2680
_cell_measurement_temperature 293(2)
_cell_measurement_theta_max 25.30
_cell_measurement_theta_min 2.25
_cell_volume 659.32(13)
_computing_structure_refinement 'SHELXL-97 (Sheldrick, 1997)'
_computing_structure_solution 'SHELXS-97 (Sheldrick, 1990)'
_diffrn_ambient_temperature 293(2)
_diffrn_measured_fraction_theta_full 0.997
_diffrn_measured_fraction_theta_max 0.997
_diffrn_measurement_device_type 'CCD area detector'
_diffrn_measurement_method 'phi and omega scans'
_diffrn_radiation_monochromator graphite
_diffrn_radiation_source 'fine-focus sealed tube'
_diffrn_radiation_type MoK\a
_diffrn_radiation_wavelength 0.71073
_diffrn_reflns_av_R_equivalents 0.0294
_diffrn_reflns_av_sigmaI/netI 0.0337
_diffrn_reflns_limit_h_max 9
_diffrn_reflns_limit_h_min -9
_diffrn_reflns_limit_k_max 11
_diffrn_reflns_limit_k_min -11
_diffrn_reflns_limit_l_max 12
_diffrn_reflns_limit_l_min -12
_diffrn_reflns_number 6776
_diffrn_reflns_theta_full 25.45
_diffrn_reflns_theta_max 25.45
_diffrn_reflns_theta_min 2.25
_exptl_absorpt_coefficient_mu 0.085
_exptl_absorpt_correction_T_max 0.9824
_exptl_absorpt_correction_T_min 0.9800
_exptl_absorpt_correction_type multi-scan
_exptl_crystal_colour colorless
_exptl_crystal_density_diffrn 1.286
_exptl_crystal_density_method 'not measured'
_exptl_crystal_description block
_exptl_crystal_F_000 272
_exptl_crystal_size_max 0.24
_exptl_crystal_size_mid 0.23
_exptl_crystal_size_min 0.21
_refine_diff_density_max 0.125
_refine_diff_density_min -0.208
_refine_diff_density_rms 0.043
_refine_ls_extinction_method none
_refine_ls_goodness_of_fit_ref 1.041
_refine_ls_hydrogen_treatment mixed
_refine_ls_matrix_type full
_refine_ls_number_parameters 175
_refine_ls_number_reflns 2437
_refine_ls_number_restraints 0
_refine_ls_restrained_S_all 1.041
_refine_ls_R_factor_all 0.0643
_refine_ls_R_factor_gt 0.0439
_refine_ls_shift/su_max 0.000
_refine_ls_shift/su_mean 0.000
_refine_ls_structure_factor_coef Fsqd
_refine_ls_weighting_details 'calc w=1/[\s^2^(Fo^2^)+(0.0514P)^2^+0.1121P] where P=(Fo^2^+2Fc^2^)/3'
_refine_ls_weighting_scheme calc
_refine_ls_wR_factor_gt 0.1008
_refine_ls_wR_factor_ref 0.1108
_reflns_number_gt 1811
_reflns_number_total 2437
_reflns_threshold_expression >2sigma(I)
_cod_data_source_file ao7b01637_si_003.cif
_cod_data_source_block test_0m_a
_cod_depositor_comments
;
The following automatic conversions were performed:

data item '_symmetry_cell_setting' value 'Triclinic' was changed to
'triclinic' in accordance with the
/home/saulius/struct/COD-crude-data/automatic-downloads/DataCite-retrospective/ACS/depositions/lib/dictionaries/cif_core.dic
dictionary named 'cif_core.dic' version 2.4.2 last updated on
2011-04-26.

Automatic conversion script
Id: cif_fix_values 6909 2019-04-08 15:41:33Z antanas 
;
_cod_original_sg_symbol_H-M P-1
_cod_database_code 4516955

loop_
_symmetry_equiv_pos_as_xyz
'x, y, z'
'-x, -y, -z'

loop_
_atom_site_label
_atom_site_type_symbol
_atom_site_fract_x
_atom_site_fract_y
_atom_site_fract_z
_atom_site_U_iso_or_equiv
_atom_site_adp_type
_atom_site_occupancy
_atom_site_symmetry_multiplicity
_atom_site_calc_flag
_atom_site_refinement_flags
O2 O 0.93400(19) 0.20612(16) 0.69035(14) 0.0590(4) Uani 1 1 d .
N1 N 0.71840(18) 0.49641(15) 0.45090(14) 0.0365(3) Uani 1 1 d .
O1 O 0.6229(2) 0.67871(16) 0.39182(17) 0.0699(4) Uani 1 1 d .
C14 C 0.7444(2) 0.35045(18) 0.42629(17) 0.0340(4) Uani 1 1 d .
C9 C 0.8156(2) 0.34362(19) 0.55880(17) 0.0372(4) Uani 1 1 d .
C8 C 0.8356(2) 0.4875(2) 0.67488(18) 0.0399(4) Uani 1 1 d .
C3 C 0.7738(2) 0.58032(19) 0.60616(18) 0.0389(4) Uani 1 1 d .
C10 C 0.8638(2) 0.2090(2) 0.57072(18) 0.0399(4) Uani 1 1 d .
C13 C 0.6953(2) 0.21753(19) 0.27992(17) 0.0387(4) Uani 1 1 d .
H13A H 0.7934 0.2455 0.2424 0.046 Uiso 1 1 calc R
H13B H 0.5806 0.2065 0.2098 0.046 Uiso 1 1 calc R
C12 C 0.6696(2) 0.05475(19) 0.29301(18) 0.0391(4) Uani 1 1 d .
C2 C 0.6574(2) 0.5608(2) 0.3488(2) 0.0442(4) Uani 1 1 d .
C11 C 0.8297(2) 0.0782(2) 0.42721(18) 0.0426(4) Uani 1 1 d .
H11A H 0.8034 -0.0232 0.4387 0.051 Uiso 1 1 calc R
H11B H 0.9434 0.1026 0.4071 0.051 Uiso 1 1 calc R
C4 C 0.7764(3) 0.7293(2) 0.6891(2) 0.0512(5) Uani 1 1 d .
H4 H 0.7359 0.7916 0.6438 0.061 Uiso 1 1 calc R
C15 C 0.4824(2) -0.0163(2) 0.3066(2) 0.0529(5) Uani 1 1 d .
H15A H 0.3831 -0.0321 0.2212 0.079 Uiso 1 1 calc R
H15B H 0.4796 0.0568 0.3941 0.079 Uiso 1 1 calc R
H15C H 0.4669 -0.1183 0.3129 0.079 Uiso 1 1 calc R
C7 C 0.8985(3) 0.5420(2) 0.8283(2) 0.0551(5) Uani 1 1 d .
H7 H 0.9380 0.4802 0.8745 0.066 Uiso 1 1 calc R
C16 C 0.6738(3) -0.0622(2) 0.1534(2) 0.0624(6) Uani 1 1 d .
H16A H 0.6586 -0.1640 0.1600 0.094 Uiso 1 1 calc R
H16B H 0.7913 -0.0176 0.1447 0.094 Uiso 1 1 calc R
H16C H 0.5743 -0.0782 0.0681 0.094 Uiso 1 1 calc R
C1 C 0.6412(3) 0.4860(2) 0.1932(2) 0.0600(6) Uani 1 1 d .
H1A H 0.5237 0.3949 0.1372 0.090 Uiso 1 1 calc R
H1B H 0.7411 0.4504 0.1911 0.090 Uiso 1 1 calc R
H1C H 0.6482 0.5641 0.1508 0.090 Uiso 1 1 calc R
C5 C 0.8414(3) 0.7806(3) 0.8407(2) 0.0628(6) Uani 1 1 d .
H5 H 0.8451 0.8798 0.8983 0.075 Uiso 1 1 calc R
C6 C 0.9013(3) 0.6896(3) 0.9105(2) 0.0654(6) Uani 1 1 d .
H6 H 0.9436 0.7280 1.0131 0.079 Uiso 1 1 calc R

loop_
_atom_site_aniso_label
_atom_site_aniso_U_11
_atom_site_aniso_U_22
_atom_site_aniso_U_33
_atom_site_aniso_U_23
_atom_site_aniso_U_13
_atom_site_aniso_U_12
O2 0.0696(9) 0.0667(9) 0.0450(8) 0.0297(7) 0.0104(6) 0.0350(7)
N1 0.0387(8) 0.0303(7) 0.0382(8) 0.0129(6) 0.0104(6) 0.0150(6)
O1 0.0922(11) 0.0501(8) 0.0793(11) 0.0326(8) 0.0260(8) 0.0434(8)
C14 0.0335(8) 0.0313(8) 0.0363(9) 0.0138(7) 0.0109(7) 0.0133(7)
C9 0.0385(9) 0.0364(9) 0.0340(9) 0.0131(7) 0.0104(7) 0.0154(7)
C8 0.0378(9) 0.0408(10) 0.0370(9) 0.0117(8) 0.0132(7) 0.0154(8)
C3 0.0341(9) 0.0344(9) 0.0415(10) 0.0093(8) 0.0131(7) 0.0121(7)
C10 0.0373(9) 0.0453(10) 0.0404(10) 0.0222(8) 0.0115(7) 0.0185(8)
C13 0.0481(10) 0.0348(9) 0.0329(9) 0.0143(7) 0.0117(7) 0.0183(8)
C12 0.0477(10) 0.0322(9) 0.0366(9) 0.0130(7) 0.0122(8) 0.0190(8)
C2 0.0402(10) 0.0313(9) 0.0554(11) 0.0205(8) 0.0089(8) 0.0113(8)
C11 0.0482(10) 0.0404(10) 0.0470(11) 0.0211(8) 0.0172(8) 0.0251(8)
C4 0.0499(11) 0.0419(10) 0.0586(13) 0.0123(9) 0.0223(9) 0.0212(9)
C15 0.0494(11) 0.0424(11) 0.0607(12) 0.0246(9) 0.0104(9) 0.0148(9)
C7 0.0594(12) 0.0627(13) 0.0364(10) 0.0131(9) 0.0157(9) 0.0246(10)
C16 0.0928(16) 0.0458(11) 0.0468(12) 0.0117(9) 0.0215(11) 0.0368(11)
C1 0.0792(14) 0.0483(11) 0.0499(12) 0.0279(10) 0.0114(10) 0.0246(11)
C5 0.0637(13) 0.0523(12) 0.0593(14) 0.0019(11) 0.0277(11) 0.0233(11)
C6 0.0689(14) 0.0711(15) 0.0401(11) 0.0044(11) 0.0208(10) 0.0251(12)

loop_
_atom_type_symbol
_atom_type_description
_atom_type_scat_dispersion_real
_atom_type_scat_dispersion_imag
_atom_type_scat_source
C C 0.0033 0.0016 'International Tables Vol C Tables 4.2.6.8 and 6.1.1.4'
H H 0.0000 0.0000 'International Tables Vol C Tables 4.2.6.8 and 6.1.1.4'
N N 0.0061 0.0033 'International Tables Vol C Tables 4.2.6.8 and 6.1.1.4'
O O 0.0106 0.0060 'International Tables Vol C Tables 4.2.6.8 and 6.1.1.4'

loop_
_geom_angle_atom_site_label_1
_geom_angle_atom_site_label_2
_geom_angle_atom_site_label_3
_geom_angle
C14 N1 C2 129.82(14)
C14 N1 C3 107.35(12)
C2 N1 C3 122.78(13)
C9 C14 N1 109.10(14)
C9 C14 C13 123.80(14)
N1 C14 C13 127.04(14)
C14 C9 C8 108.65(14)
C14 C9 C10 122.30(15)
C8 C9 C10 129.03(15)
C7 C8 C3 120.15(16)
C7 C8 C9 133.05(17)
C3 C8 C9 106.80(14)
C4 C3 C8 121.10(16)
C4 C3 N1 130.81(16)
C8 C3 N1 108.09(13)
O2 C10 C9 122.07(16)
O2 C10 C11 122.12(15)
C9 C10 C11 115.75(14)
C14 C13 C12 111.48(13)
C14 C13 H13A 109.3
C12 C13 H13A 109.3
C14 C13 H13B 109.3
C12 C13 H13B 109.3
H13A C13 H13B 108.0
C15 C12 C16 109.38(15)
C15 C12 C11 110.18(14)
C16 C12 C11 108.35(14)
C15 C12 C13 110.13(14)
C16 C12 C13 108.44(14)
C11 C12 C13 110.31(13)
O1 C2 N1 118.51(17)
O1 C2 C1 121.25(17)
N1 C2 C1 120.22(15)
C10 C11 C12 115.10(13)
C10 C11 H11A 108.5
C12 C11 H11A 108.5
C10 C11 H11B 108.5
C12 C11 H11B 108.5
H11A C11 H11B 107.5
C5 C4 C3 117.28(18)
C5 C4 H4 121.4
C3 C4 H4 121.4
C12 C15 H15A 109.5
C12 C15 H15B 109.5
H15A C15 H15B 109.5
C12 C15 H15C 109.5
H15A C15 H15C 109.5
H15B C15 H15C 109.5
C6 C7 C8 118.81(19)
C6 C7 H7 120.6
C8 C7 H7 120.6
C12 C16 H16A 109.5
C12 C16 H16B 109.5
H16A C16 H16B 109.5
C12 C16 H16C 109.5
H16A C16 H16C 109.5
H16B C16 H16C 109.5
C2 C1 H1A 109.5
C2 C1 H1B 109.5
H1A C1 H1B 109.5
C2 C1 H1C 109.5
H1A C1 H1C 109.5
H1B C1 H1C 109.5
C4 C5 C6 122.39(19)
C4 C5 H5 118.8
C6 C5 H5 118.8
C7 C6 C5 120.25(19)
C7 C6 H6 119.9
C5 C6 H6 119.9

loop_
_geom_bond_atom_site_label_1
_geom_bond_atom_site_label_2
_geom_bond_distance
O2 C10 1.2224(19)
N1 C14 1.4102(19)
N1 C2 1.414(2)
N1 C3 1.421(2)
O1 C2 1.205(2)
C14 C9 1.360(2)
C14 C13 1.497(2)
C9 C8 1.441(2)
C9 C10 1.462(2)
C8 C7 1.392(2)
C8 C3 1.399(2)
C3 C4 1.395(2)
C10 C11 1.500(2)
C13 C12 1.544(2)
C13 H13A 0.9700
C13 H13B 0.9700
C12 C15 1.528(2)
C12 C16 1.531(2)
C12 C11 1.532(2)
C2 C1 1.485(3)
C11 H11A 0.9700
C11 H11B 0.9700
C4 C5 1.378(3)
C4 H4 0.9300
C15 H15A 0.9600
C15 H15B 0.9600
C15 H15C 0.9600
C7 C6 1.381(3)
C7 H7 0.9300
C16 H16A 0.9600
C16 H16B 0.9600
C16 H16C 0.9600
C1 H1A 0.9600
C1 H1B 0.9600
C1 H1C 0.9600
C5 C6 1.384(3)
C5 H5 0.9300
C6 H6 0.9300
